data_1522025
loop_
_publ_author_name
'Tarascon, J.M.'
'Vaughan, G.'
'Anne, M.'
'Seguin, L.'
'Chabre, Y.'
'Strobel, P.'
'Amatucci, G.'

_publ_section_title
;
 In situ structural and electrochemical study of Ni1-x Cox O2 metastable
 oxides prepared by soft chemistry
;
_journal_name_full 'Journal of Solid State Chemistry'
_journal_page_first 410
_journal_page_last 420
_journal_volume 147
_journal_year 1999
_chemical_formula_sum 'Ni O2'
_space_group_IT_number 12
_symmetry_space_group_name_Hall '-C 2y'
_symmetry_space_group_name_H-M 'C 1 2/m 1'
_cell_angle_alpha 90
_cell_angle_beta 125.836
_cell_angle_gamma 90
_cell_formula_units_Z 2
_cell_length_a 4.8754
_cell_length_b 2.8141
_cell_length_c 5.582
_cell_volume 62.087
_citation_journal_id_ASTM JSSCBI
_cod_data_source_file Tarascon_JSSCBI_1999_320.cif
_cod_data_source_block Ni1O2
_cod_original_cell_volume 62.08657
_cod_original_formula_sum 'Ni1 O2'
_cod_database_code 1522025

loop_
_symmetry_equiv_pos_as_xyz
x,y,z
-x,y,-z
-x,-y,-z
x,-y,z
x+1/2,y+1/2,z
-x+1/2,y+1/2,-z
-x+1/2,-y+1/2,-z
x+1/2,-y+1/2,z

loop_
_atom_site_label
_atom_site_type_symbol
_atom_site_fract_x
_atom_site_fract_y
_atom_site_fract_z
_atom_site_occupancy
_atom_site_U_iso_or_equiv
Ni1 Ni+4 0 0 0 1 0.0
O1 O-2 0.493 0 0.231 1 0.0
